data_4305566
loop_
_publ_author_name
'Enrico Arturoni'
'Carla Bazzicalupi'
'Andrea Bencini'
'Claudia Caltagirone'
'Andrea Danesi'
'Alessandra Garau'
'Claudia Giorgi'
'Vito Lippolis'
'Barbara Valtancoli'

_publ_contact_author_address
;  Department of Chemistry
   University of Florence
   Via della Lastruccia 3
   50019 Sesto Fiorentino
   Florence
   Italy
;
_publ_contact_author_email andrea.bencini@unifi.it
_publ_contact_author_fax 39(055)4573364
_publ_contact_author_phone 39(055)4573371
_publ_section_title
;
New Bis-Cresol-Bridged bis(1,4,7-Triazacyclononane) Ligand As Receptor for
Metal Cations and Phosphate Anions
;
_journal_name_full 'Inorganic Chemistry'
_journal_page_first 6551
_journal_page_last 6563
_journal_paper_doi 10.1021/ic800549e
_journal_volume 47
_journal_year 2008
_chemical_formula_sum 'C29 H48 Cu2 N8 O10'
_chemical_formula_weight 795.84
_chemical_name_systematic
;
 ?
;
_space_group_IT_number 52
_symmetry_cell_setting orthorhombic
_symmetry_space_group_name_Hall '-P 2a 2bc'
_symmetry_space_group_name_H-M 'P n n a'
_atom_sites_solution_hydrogens geom
_atom_sites_solution_primary direct
_atom_sites_solution_secondary difmap
_audit_creation_method SHELXL-97
_cell_angle_alpha 90.00
_cell_angle_beta 90.00
_cell_angle_gamma 90.00
_cell_formula_units_Z 4
_cell_length_a 8.05230(10)
_cell_length_b 28.3800(4)
_cell_length_c 16.1372(2)
_cell_measurement_reflns_used 9788
_cell_measurement_temperature 298
_cell_measurement_theta_max 72.1834
_cell_measurement_theta_min 4.1469
_cell_volume 3687.74(8)
_computing_cell_refinement 'Crysalis CCD - Oxford diffraction'
_computing_data_collection 'Crysalis CCD - Oxford diffraction'
_computing_data_reduction 'Crysalis CCD - Oxford diffraction'
_computing_molecular_graphics
;
ORTEP3 Ver. 1.01\b (Farrugia, 1997) - Mercury 2001-2007
;
_computing_publication_material 'SHELXL-97 (Sheldrick, 1997)'
_computing_structure_refinement 'SHELXL-97 (Sheldrick, 1997)'
_computing_structure_solution 'SIR2004 (Burla 2005)'
_diffrn_ambient_temperature 298
_diffrn_detector_area_resol_mean 8.1241
_diffrn_measured_fraction_theta_full 0.991
_diffrn_measured_fraction_theta_max 0.991
_diffrn_measurement_device_type 'Oxford Diffraction Xcalibur CCD'
_diffrn_measurement_method 'omega scan'
_diffrn_radiation_monochromator graphite
_diffrn_radiation_source 'Enhance (Cu) X-ray Source'
_diffrn_radiation_type CuK\a
_diffrn_radiation_wavelength 1.54180
_diffrn_reflns_av_R_equivalents 0.0481
_diffrn_reflns_av_sigmaI/netI 0.0254
_diffrn_reflns_limit_h_max 8
_diffrn_reflns_limit_h_min -9
_diffrn_reflns_limit_k_max 34
_diffrn_reflns_limit_k_min -35
_diffrn_reflns_limit_l_max 19
_diffrn_reflns_limit_l_min -19
_diffrn_reflns_number 24113
_diffrn_reflns_theta_full 72.32
_diffrn_reflns_theta_max 72.32
_diffrn_reflns_theta_min 5.42
_diffrn_standards_interval_count infinity
_diffrn_standards_interval_time infinity
_diffrn_standards_number 0
_exptl_absorpt_coefficient_mu 1.953
_exptl_absorpt_correction_T_max 0.677
_exptl_absorpt_correction_T_min 0.374
_exptl_absorpt_correction_type multi-scan
_exptl_absorpt_process_details
;
CrysAlis RED, Oxford Diffraction Ltd.,
Version 1.171.31.2 (release 07-07-2006 CrysAlis171 .NET)
(compiled Jul 10 2006,00:11:42)
Empirical absorption correction using spherical harmonics,
 implemented in SCALE3 ABSPACK scaling algorithm.
;
_exptl_crystal_colour green
_exptl_crystal_density_diffrn 1.433
_exptl_crystal_density_method 'not measured'
_exptl_crystal_description prismatic
_exptl_crystal_F_000 1664
_exptl_crystal_size_max 0.5
_exptl_crystal_size_mid 0.4
_exptl_crystal_size_min 0.2
_refine_diff_density_max 1.263
_refine_diff_density_min -1.374
_refine_diff_density_rms 0.113
_refine_ls_extinction_method none
_refine_ls_goodness_of_fit_ref 1.363
_refine_ls_hydrogen_treatment constr
_refine_ls_matrix_type full
_refine_ls_number_parameters 223
_refine_ls_number_reflns 3606
_refine_ls_number_restraints 1
_refine_ls_restrained_S_all 1.381
_refine_ls_R_factor_all 0.0848
_refine_ls_R_factor_gt 0.0677
_refine_ls_shift/su_max 0.000
_refine_ls_shift/su_mean 0.000
_refine_ls_structure_factor_coef Fsqd
_refine_ls_weighting_details 'calc w=1/[\s^2^(Fo^2^)+(0.1278P)^2^+0.9021P] where P=(Fo^2^+2Fc^2^)/3'
_refine_ls_weighting_scheme calc
_refine_ls_wR_factor_gt 0.2081
_refine_ls_wR_factor_ref 0.2358
_reflns_number_gt 2682
_reflns_number_total 3606
_reflns_threshold_expression >2sigma(I)
_cod_data_source_file ic800549e-file005.cif
_cod_data_source_block '[Cu2L(NO3)2].2H2O'
_cod_database_code 4305566

loop_
_publ_contact_author_name
'Prof. Andrea Bencini'

loop_
_symmetry_equiv_pos_as_xyz
'x, y, z'
'-x+1/2, -y, z'
'x, -y+1/2, -z+1/2'
'-x+1/2, y+1/2, -z+1/2'
'-x, -y, -z'
'x-1/2, y, -z'
'-x, y-1/2, z-1/2'
'x-1/2, -y-1/2, z-1/2'

loop_
_atom_site_label
_atom_site_type_symbol
_atom_site_fract_x
_atom_site_fract_y
_atom_site_fract_z
_atom_site_U_iso_or_equiv
_atom_site_adp_type
_atom_site_occupancy
_atom_site_symmetry_multiplicity
_atom_site_calc_flag
_atom_site_refinement_flags
_atom_site_disorder_assembly
_atom_site_disorder_group
Cu Cu 0.65670(7) 0.115345(19) 0.27302(3) 0.0439(3) Uani 1 1 d . . .
O1 O 0.8236(3) 0.15988(10) 0.30707(19) 0.0480(7) Uani 1 1 d . . .
O3 O 0.7781(5) 0.09954(11) 0.17044(18) 0.0582(8) Uani 1 1 d . . .
N2 N 0.5230(4) 0.12311(12) 0.3813(2) 0.0478(8) Uani 1 1 d . . .
C9 C 0.8320(4) 0.24341(15) 0.3268(2) 0.0411(8) Uani 1 1 d . . .
C11 C 0.6820(5) 0.19310(15) 0.4230(2) 0.0472(9) Uani 1 1 d . . .
N3 N 0.5045(5) 0.05865(13) 0.2543(3) 0.0558(9) Uani 1 1 d . . .
H3 H 0.5688 0.0332 0.2419 0.067 Uiso 1 1 calc R . .
N1 N 0.4361(5) 0.15371(15) 0.2185(2) 0.0586(10) Uani 1 1 d . . .
H1 H 0.4678 0.1726 0.1758 0.070 Uiso 1 1 calc R . .
C12 C 0.7798(5) 0.19775(14) 0.3510(2) 0.0431(9) Uani 1 1 d . . .
C10 C 0.6819(5) 0.27802(16) 0.4442(3) 0.0511(10) Uani 1 1 d . . .
C3 C 0.3696(5) 0.15188(17) 0.3679(3) 0.0557(11) Uani 1 1 d . . .
H3A H 0.3522 0.1722 0.4155 0.067 Uiso 1 1 calc R . .
H3B H 0.2745 0.1310 0.3634 0.067 Uiso 1 1 calc R . .
C7 C 0.7804(5) 0.28186(15) 0.3735(2) 0.0471(9) Uani 1 1 d . . .
H7 H 0.8134 0.3118 0.3567 0.057 Uiso 1 1 calc R . .
C4 C 0.6289(6) 0.14452(16) 0.4474(2) 0.0518(10) Uani 1 1 d . . .
H4A H 0.7262 0.1250 0.4563 0.062 Uiso 1 1 calc R . .
H4B H 0.5670 0.1459 0.4989 0.062 Uiso 1 1 calc R . .
C5 C 0.6334(5) 0.23272(17) 0.4677(2) 0.0511(10) Uani 1 1 d . . .
H5 H 0.5671 0.2289 0.5144 0.061 Uiso 1 1 calc R . .
O2 O 0.9165(7) 0.03829(14) 0.2188(2) 0.0882(13) Uani 1 1 d . . .
C8 C 0.9361(7) 0.2500 0.2500 0.0472(13) Uani 1 2 d S . .
H8A H 1.0070 0.2227 0.2427 0.057 Uiso 0.50 1 calc PR . .
H8B H 1.0070 0.2773 0.2573 0.057 Uiso 0.50 1 calc PR . .
N4 N 0.8767(6) 0.06420(17) 0.1569(3) 0.0741(12) Uani 1 1 d D . .
C2 C 0.3815(6) 0.18193(18) 0.2899(3) 0.0608(12) Uani 1 1 d . . .
H2A H 0.2739 0.1957 0.2781 0.073 Uiso 1 1 calc R . .
H2B H 0.4597 0.2074 0.2991 0.073 Uiso 1 1 calc R . .
C1 C 0.3158(8) 0.11727(19) 0.1902(4) 0.0717(15) Uani 1 1 d . . .
H1C H 0.2686 0.1267 0.1374 0.086 Uiso 1 1 calc R . .
H1D H 0.2261 0.1146 0.2300 0.086 Uiso 1 1 calc R . .
C14 C 0.4092(6) 0.04800(17) 0.3304(3) 0.0611(12) Uani 1 1 d . . .
H14A H 0.4100 0.0143 0.3403 0.073 Uiso 1 1 calc R . .
H14B H 0.2947 0.0579 0.3232 0.073 Uiso 1 1 calc R . .
C15 C 0.4012(7) 0.0699(2) 0.1809(3) 0.0694(14) Uani 1 1 d . . .
H15A H 0.3181 0.0455 0.1736 0.083 Uiso 1 1 calc R . .
H15B H 0.4708 0.0703 0.1318 0.083 Uiso 1 1 calc R . .
C6 C 0.6289(8) 0.3207(2) 0.4930(4) 0.0759(16) Uani 1 1 d . . .
H6A H 0.5099 0.3216 0.4964 0.114 Uiso 1 1 calc R . .
H6B H 0.6680 0.3487 0.4658 0.114 Uiso 1 1 calc R . .
H6C H 0.6750 0.3191 0.5478 0.114 Uiso 1 1 calc R . .
C13 C 0.4841(7) 0.07330(16) 0.4041(3) 0.0624(12) Uani 1 1 d . . .
H13A H 0.4065 0.0728 0.4501 0.075 Uiso 1 1 calc R . .
H13B H 0.5848 0.0573 0.4214 0.075 Uiso 1 1 calc R . .
O4 O 0.9242(10) 0.0545(3) 0.0832(3) 0.158(3) Uani 1 1 d D . .
O5 O 0.9947(5) 0.08252(16) 0.3677(3) 0.0905(13) Uani 1 1 d . . .

loop_
_atom_site_aniso_label
_atom_site_aniso_U_11
_atom_site_aniso_U_22
_atom_site_aniso_U_33
_atom_site_aniso_U_23
_atom_site_aniso_U_13
_atom_site_aniso_U_12
Cu 0.0458(4) 0.0393(4) 0.0466(4) -0.0011(2) 0.0011(2) 0.0030(2)
O1 0.0485(15) 0.0436(16) 0.0520(16) -0.0017(13) 0.0053(12) 0.0009(12)
O3 0.076(2) 0.0468(17) 0.0519(16) -0.0011(13) 0.0074(15) 0.0137(16)
N2 0.0518(19) 0.0391(17) 0.0525(18) 0.0034(14) 0.0046(15) -0.0016(15)
C9 0.0364(18) 0.047(2) 0.0396(18) 0.0031(17) -0.0058(14) -0.0042(16)
C11 0.053(2) 0.047(2) 0.0421(19) -0.0016(18) 0.0012(17) -0.0071(18)
N3 0.055(2) 0.0439(19) 0.069(2) -0.0090(18) 0.0017(18) 0.0028(16)
N1 0.063(2) 0.052(2) 0.061(2) 0.0029(17) -0.0123(17) 0.0033(18)
C12 0.0417(19) 0.045(2) 0.0426(19) -0.0030(16) -0.0053(15) -0.0013(17)
C10 0.058(2) 0.051(2) 0.044(2) -0.0089(18) 0.0006(17) -0.004(2)
C3 0.045(2) 0.051(2) 0.071(3) -0.005(2) 0.006(2) 0.0013(19)
C7 0.045(2) 0.045(2) 0.051(2) -0.0001(18) -0.0070(17) -0.0042(18)
C4 0.064(2) 0.051(2) 0.040(2) 0.0028(18) 0.0018(18) -0.006(2)
C5 0.056(2) 0.056(2) 0.0403(19) -0.0049(18) 0.0054(17) -0.007(2)
O2 0.131(4) 0.058(2) 0.076(2) 0.0003(18) -0.008(2) 0.032(2)
C8 0.033(3) 0.055(3) 0.053(3) 0.001(3) 0.000 0.000
N4 0.083(3) 0.062(3) 0.077(3) -0.009(2) 0.003(2) 0.003(2)
C2 0.052(2) 0.049(3) 0.082(3) -0.001(2) -0.003(2) 0.012(2)
C1 0.076(3) 0.068(3) 0.071(3) 0.003(3) -0.027(3) -0.004(3)
C14 0.066(3) 0.047(2) 0.071(3) -0.002(2) 0.008(2) -0.007(2)
C15 0.077(3) 0.063(3) 0.068(3) -0.008(2) -0.018(3) -0.007(3)
C6 0.095(4) 0.061(3) 0.072(3) -0.021(3) 0.017(3) -0.015(3)
C13 0.075(3) 0.044(2) 0.068(3) 0.007(2) 0.010(2) -0.011(2)
O4 0.197(7) 0.166(6) 0.110(4) -0.040(4) 0.022(5) 0.036(5)
O5 0.086(3) 0.097(3) 0.089(3) -0.007(2) -0.020(2) 0.030(2)

loop_
_atom_type_symbol
_atom_type_description
_atom_type_scat_dispersion_real
_atom_type_scat_dispersion_imag
_atom_type_scat_source
C C 0.0181 0.0091 'International Tables Vol C Tables 4.2.6.8 and 6.1.1.4'
H H 0.0000 0.0000 'International Tables Vol C Tables 4.2.6.8 and 6.1.1.4'
N N 0.0311 0.0180 'International Tables Vol C Tables 4.2.6.8 and 6.1.1.4'
O O 0.0492 0.0322 'International Tables Vol C Tables 4.2.6.8 and 6.1.1.4'
Cu Cu -1.9646 0.5888 'International Tables Vol C Tables 4.2.6.8 and 6.1.1.4'

loop_
_geom_angle_atom_site_label_1
_geom_angle_atom_site_label_2
_geom_angle_atom_site_label_3
_geom_angle
_geom_angle_site_symmetry_1
_geom_angle_site_symmetry_3
_geom_angle_publ_flag
O1 Cu O3 92.45(14) . . ?
O1 Cu N3 167.73(15) . . ?
O3 Cu N3 89.66(16) . . ?
O1 Cu N2 93.00(13) . . ?
O3 Cu N2 172.92(14) . . ?
N3 Cu N2 84.07(15) . . ?
O1 Cu N1 110.08(14) . . ?
O3 Cu N1 99.93(14) . . ?
N3 Cu N1 81.41(15) . . ?
N2 Cu N1 82.41(15) . . ?
C12 O1 Cu 119.7(2) . . ?
N4 O3 Cu 128.3(3) . . ?
C4 N2 C3 110.7(3) . . ?
C4 N2 C13 109.2(3) . . ?
C3 N2 C13 112.3(4) . . ?
C4 N2 Cu 110.5(3) . . ?
C3 N2 Cu 111.5(3) . . ?
C13 N2 Cu 102.5(3) . . ?
C7 C9 C12 118.7(3) . . ?
C7 C9 C8 121.0(3) . . ?
C12 C9 C8 120.3(3) . . ?
C5 C11 C12 120.6(4) . . ?
C5 C11 C4 121.8(4) . . ?
C12 C11 C4 117.6(4) . . ?
C15 N3 C14 114.6(4) . . ?
C15 N3 Cu 106.6(3) . . ?
C14 N3 Cu 110.4(3) . . ?
C1 N1 C2 115.2(4) . . ?
C1 N1 Cu 107.2(3) . . ?
C2 N1 Cu 101.1(3) . . ?
O1 C12 C11 120.6(4) . . ?
O1 C12 C9 120.8(3) . . ?
C11 C12 C9 118.6(4) . . ?
C7 C10 C5 117.0(4) . . ?
C7 C10 C6 121.7(4) . . ?
C5 C10 C6 121.3(4) . . ?
N2 C3 C2 111.9(4) . . ?
C9 C7 C10 123.5(4) . . ?
N2 C4 C11 110.5(3) . . ?
C10 C5 C11 121.6(4) . . ?
C9 C8 C9 112.4(4) . 3 ?
O2 N4 O3 117.7(4) . . ?
O2 N4 O4 121.8(6) . . ?
O3 N4 O4 120.4(5) . . ?
N1 C2 C3 111.2(4) . . ?
N1 C1 C15 110.5(5) . . ?
N3 C14 C13 110.4(4) . . ?
N3 C15 C1 111.5(4) . . ?
N2 C13 C14 109.8(4) . . ?

loop_
_geom_bond_atom_site_label_1
_geom_bond_atom_site_label_2
_geom_bond_distance
_geom_bond_site_symmetry_2
_geom_bond_publ_flag
Cu O1 1.925(3) . ?
Cu O3 1.974(3) . ?
Cu N3 2.045(4) . ?
Cu N2 2.065(4) . ?
Cu N1 2.262(4) . ?
O1 C12 1.335(5) . ?
O3 N4 1.298(6) . ?
N2 C4 1.495(5) . ?
N2 C3 1.496(5) . ?
N2 C13 1.494(5) . ?
C9 C7 1.390(6) . ?
C9 C12 1.417(6) . ?
C9 C8 1.507(5) . ?
C11 C5 1.393(6) . ?
C11 C12 1.410(6) . ?
C11 C4 1.496(6) . ?
N3 C15 1.482(7) . ?
N3 C14 1.480(6) . ?
N1 C1 1.489(7) . ?
N1 C2 1.470(6) . ?
C10 C7 1.394(6) . ?
C10 C5 1.396(7) . ?
C10 C6 1.507(7) . ?
C3 C2 1.523(7) . ?
O2 N4 1.281(6) . ?
C8 C9 1.507(5) 3 ?
N4 O4 1.279(2) . ?
C1 C15 1.518(8) . ?
C14 C13 1.515(7) . ?
